data_4512070
loop_
_publ_author_name
'Yao, Jia'
'Chen, Jia-Mei'
'Xu, Yi-Bo'
'Lu, Tong-Bu'

_publ_section_title
;
 Enhancing the Solubility of 6-Mercaptopurine by Formation of Ionic
 Cocrystal with Zinc Trifluoromethanesulfonate:
 Single-Crystal-to-Single-Crystal Transformation
;
_journal_issue 10
_journal_name_full 'Crystal Growth &amp; Design'
_journal_page_first 5019
_journal_paper_doi 10.1021/cg5005819
_journal_volume 14
_journal_year 2014
_chemical_formula_sum 'C13 H16 F6 N8 O9 S4 Zn'
_chemical_formula_weight 735.95
_chemical_name_systematic
; 
 ? 
;
_space_group_IT_number 14
_symmetry_cell_setting monoclinic
_symmetry_space_group_name_Hall '-P 2ybc'
_symmetry_space_group_name_H-M 'P 1 21/c 1'
_atom_sites_solution_hydrogens geom
_atom_sites_solution_primary direct
_atom_sites_solution_secondary difmap
_audit_creation_method SHELXL-97
_cell_angle_alpha 90.00
_cell_angle_beta 97.479(2)
_cell_angle_gamma 90.00
_cell_formula_units_Z 4
_cell_length_a 12.2295(3)
_cell_length_b 18.1053(6)
_cell_length_c 11.9682(3)
_cell_measurement_reflns_used 3111
_cell_measurement_temperature 150(2)
_cell_measurement_theta_max 64.9870
_cell_measurement_theta_min 3.6430
_cell_volume 2627.44(13)
_computing_structure_refinement 'SHELXL-97 (Sheldrick, 1997)'
_computing_structure_solution 'SHELXS-97 (Sheldrick, 1990)'
_diffrn_ambient_temperature 150(2)
_diffrn_detector_area_resol_mean 10.5058
_diffrn_measured_fraction_theta_full 0.978
_diffrn_measured_fraction_theta_max 0.978
_diffrn_measurement_device_type 'Xcalibur, Atlas, Gemini ultra'
_diffrn_measurement_method '\w scans'
_diffrn_radiation_monochromator mirror
_diffrn_radiation_source 'Enhance Ultra (Cu) X-ray Source'
_diffrn_radiation_type CuK\a
_diffrn_radiation_wavelength 1.54178
_diffrn_reflns_av_R_equivalents 0.0311
_diffrn_reflns_av_sigmaI/netI 0.0326
_diffrn_reflns_limit_h_max 13
_diffrn_reflns_limit_h_min -11
_diffrn_reflns_limit_k_max 20
_diffrn_reflns_limit_k_min -21
_diffrn_reflns_limit_l_max 13
_diffrn_reflns_limit_l_min -9
_diffrn_reflns_number 9615
_diffrn_reflns_theta_full 63.68
_diffrn_reflns_theta_max 63.68
_diffrn_reflns_theta_min 3.65
_diffrn_standards_number 9537
_exptl_absorpt_coefficient_mu 5.246
_exptl_absorpt_correction_T_max 0.7794
_exptl_absorpt_correction_T_min 0.6220
_exptl_absorpt_correction_type multi-scan
_exptl_crystal_colour yellow
_exptl_crystal_density_diffrn 1.860
_exptl_crystal_density_method 'not measured'
_exptl_crystal_description PLATE
_exptl_crystal_F_000 1480
_exptl_crystal_size_max 0.10
_exptl_crystal_size_mid 0.08
_exptl_crystal_size_min 0.05
_refine_diff_density_max 1.059
_refine_diff_density_min -1.433
_refine_diff_density_rms 0.101
_refine_ls_extinction_method none
_refine_ls_goodness_of_fit_ref 1.024
_refine_ls_hydrogen_treatment mixed
_refine_ls_matrix_type full
_refine_ls_number_parameters 498
_refine_ls_number_reflns 4226
_refine_ls_number_restraints 8
_refine_ls_restrained_S_all 1.023
_refine_ls_R_factor_all 0.0793
_refine_ls_R_factor_gt 0.0583
_refine_ls_shift/su_max 0.001
_refine_ls_shift/su_mean 0.000
_refine_ls_structure_factor_coef Fsqd
_refine_ls_weighting_details 'calc w=1/[\s^2^(Fo^2^)+(0.0999P)^2^+5.5703P] where P=(Fo^2^+2Fc^2^)/3'
_refine_ls_weighting_scheme calc
_refine_ls_wR_factor_gt 0.1620
_refine_ls_wR_factor_ref 0.1842
_reflns_number_gt 2991
_reflns_number_total 4226
_reflns_threshold_expression >2sigma(I)
_cod_data_source_file cg5005819_si_003.cif
_cod_data_source_block 2
_cod_database_code 4512070

loop_
_symmetry_equiv_pos_as_xyz
'x, y, z'
'-x, y+1/2, -z+1/2'
'-x, -y, -z'
'x, -y-1/2, z-1/2'

loop_
_atom_site_label
_atom_site_type_symbol
_atom_site_fract_x
_atom_site_fract_y
_atom_site_fract_z
_atom_site_U_iso_or_equiv
_atom_site_adp_type
_atom_site_occupancy
_atom_site_symmetry_multiplicity
_atom_site_calc_flag
_atom_site_refinement_flags
_atom_site_disorder_assembly
_atom_site_disorder_group
O9 O 0.086(2) 0.5018(13) 0.588(4) 0.142(14) Uani 0.34(5) 1 d P A 1
O2 O 0.9814(4) 0.5581(3) 0.7698(4) 0.0726(12) Uani 1 1 d . . .
O9' O 0.036(3) 0.4775(15) 0.6193(13) 0.179(14) Uani 0.66(5) 1 d P A 2
C1 C 1.1953(4) 0.6709(3) 0.9517(4) 0.0277(10) Uani 1 1 d . . .
C2 C 1.3928(4) 0.6658(3) 1.0038(4) 0.0296(11) Uani 1 1 d . . .
H2 H 1.4510 0.6643 1.0646 0.035 Uiso 1 1 calc R . .
C3 C 1.3303(4) 0.6683(3) 0.8212(4) 0.0262(10) Uani 1 1 d . . .
C4 C 1.2169(4) 0.6716(3) 0.6645(4) 0.0293(11) Uani 1 1 d . . .
H4 H 1.1907 0.6723 0.5862 0.035 Uiso 1 1 calc R . .
C5 C 1.2223(4) 0.6707(2) 0.8419(4) 0.0240(10) Uani 1 1 d . . .
C6 C 0.7755(4) 0.6700(3) 0.5854(4) 0.0264(10) Uani 1 1 d . . .
C7 C 0.5777(4) 0.6656(3) 0.5338(4) 0.0305(11) Uani 1 1 d . . .
H7 H 0.5196 0.6648 0.4729 0.037 Uiso 1 1 calc R . .
C8 C 0.6403(4) 0.6688(3) 0.7168(4) 0.0251(10) Uani 1 1 d . . .
C9 C 0.7535(4) 0.6729(3) 0.8734(4) 0.0299(11) Uani 1 1 d . . .
H9 H 0.7794 0.6742 0.9517 0.036 Uiso 1 1 calc R . .
C10 C 0.7482(4) 0.6715(3) 0.6961(4) 0.0247(10) Uani 1 1 d . . .
N1 N 1.2884(3) 0.6671(2) 1.0298(3) 0.0292(9) Uani 1 1 d . . .
H1N H 1.2794 0.6654 1.1015 0.035 Uiso 1 1 calc R . .
N2 N 1.4202(3) 0.6663(2) 0.9010(3) 0.0288(9) Uani 1 1 d . . .
N3 N 1.3253(3) 0.6690(2) 0.7061(3) 0.0262(9) Uani 1 1 d . . .
H3N H 1.3814 0.6679 0.6669 0.031 Uiso 1 1 calc R . .
N4 N 1.1517(3) 0.6731(2) 0.7434(3) 0.0266(9) Uani 1 1 d . . .
N5 N 0.6828(3) 0.6661(2) 0.5079(3) 0.0271(9) Uani 1 1 d . . .
H5N H 0.6919 0.6638 0.4362 0.033 Uiso 1 1 calc R . .
N6 N 0.5500(3) 0.6661(2) 0.6368(3) 0.0287(9) Uani 1 1 d . . .
N7 N 0.6449(3) 0.6692(2) 0.8310(3) 0.0279(9) Uani 1 1 d . . .
H7N H 0.5886 0.6675 0.8699 0.033 Uiso 1 1 calc R . .
N8 N 0.8181(3) 0.6743(2) 0.7949(3) 0.0268(9) Uani 1 1 d . . .
O1 O 0.9863(3) 0.7926(2) 0.7678(3) 0.0422(9) Uani 1 1 d . . .
H1W H 0.9288 0.8078 0.7285 0.063 Uiso 1 1 calc R . .
H2W H 1.0450 0.8079 0.8008 0.063 Uiso 1 1 d R . .
H2O H 1.0182 0.5383 0.7246 0.063 Uiso 1 1 d R . .
S1 S 1.06633(10) 0.67626(8) 0.98414(10) 0.0365(4) Uani 1 1 d . . .
S2 S 0.90444(10) 0.67351(8) 0.55379(10) 0.0343(3) Uani 1 1 d . . .
Zn1 Zn 0.98538(5) 0.67704(4) 0.77143(5) 0.0337(3) Uani 1 1 d . . .
S3 S 0.7041(5) 0.86783(17) 0.6716(3) 0.0328(10) Uani 0.670(15) 1 d P B 1
O3 O 0.8178(5) 0.8685(4) 0.6533(7) 0.058(3) Uani 0.670(15) 1 d P B 1
O4 O 0.6325(12) 0.8358(12) 0.5789(15) 0.035(3) Uani 0.670(15) 1 d P B 1
O5 O 0.6825(13) 0.8447(5) 0.7815(6) 0.079(4) Uani 0.670(15) 1 d P B 1
C22 C 0.6663(14) 0.9639(9) 0.6619(12) 0.068(4) Uani 0.670(15) 1 d PD B 1
F1 F 0.5555(16) 0.9745(9) 0.6650(16) 0.123(7) Uani 0.670(15) 1 d P B 1
F2 F 0.7173(16) 1.0034(5) 0.7462(10) 0.131(5) Uani 0.670(15) 1 d P B 1
F3 F 0.6829(12) 0.9937(8) 0.5667(9) 0.080(4) Uani 0.670(15) 1 d PD B 1
S3' S 0.6625(9) 0.8663(4) 0.7022(10) 0.037(2) Uani 0.330(15) 1 d PU B 2
O3' O 0.778(2) 0.8726(11) 0.754(3) 0.123(15) Uani 0.330(15) 1 d P B 2
O4' O 0.662(3) 0.836(2) 0.595(3) 0.035(6) Uani 0.330(15) 1 d PU B 2
O5' O 0.583(2) 0.8393(8) 0.7640(14) 0.072(7) Uani 0.330(15) 1 d P B 2
C22' C 0.625(2) 0.9634(17) 0.672(2) 0.037(2) Uani 0.330(15) 1 d PD B 2
F1' F 0.533(3) 0.9661(18) 0.635(2) 0.086(9) Uani 0.330(15) 1 d P B 2
F2' F 0.6392(17) 0.9986(10) 0.776(2) 0.088(6) Uani 0.330(15) 1 d P B 2
F3' F 0.697(3) 0.9985(17) 0.624(3) 0.110(12) Uani 0.330(15) 1 d PD B 2
S4 S 0.2692(4) 0.8692(3) 0.8656(4) 0.0390(10) Uani 0.558(9) 1 d P C 1
O6 O 0.3263(16) 0.8340(12) 0.9559(16) 0.048(2) Uani 0.558(9) 1 d P C 1
O7 O 0.1580(5) 0.8764(4) 0.8657(9) 0.068(3) Uani 0.558(9) 1 d P C 1
O8 O 0.3050(8) 0.8410(4) 0.7612(6) 0.0390(10) Uani 0.558(9) 1 d P C 1
C21 C 0.326(2) 0.9599(12) 0.8784(15) 0.066(6) Uani 0.558(9) 1 d P C 1
F4 F 0.4154(18) 0.9688(18) 0.886(2) 0.116(9) Uani 0.558(9) 1 d P C 1
F5 F 0.3014(15) 0.9971(11) 0.9570(18) 0.124(8) Uani 0.558(9) 1 d P C 1
F6 F 0.2741(15) 0.9995(12) 0.781(2) 0.149(11) Uani 0.558(9) 1 d P C 1
S4' S 0.3073(6) 0.8645(3) 0.8363(5) 0.0389(13) Uani 0.442(9) 1 d P C 2
O6' O 0.326(2) 0.8373(13) 0.9523(19) 0.0389(13) Uani 0.442(9) 1 d P C 2
O7' O 0.2236(10) 0.8513(6) 0.7565(8) 0.064(4) Uani 0.442(9) 1 d P C 2
O8' O 0.4033(12) 0.8405(7) 0.7803(9) 0.076(4) Uani 0.442(9) 1 d P C 2
C21' C 0.326(3) 0.9670(15) 0.8450(17) 0.0389(13) Uani 0.442(9) 1 d P C 2
F4' F 0.447(2) 0.9707(18) 0.883(2) 0.067(4) Uani 0.442(9) 1 d P C 2
F5' F 0.2567(19) 0.9938(11) 0.905(2) 0.111(7) Uani 0.442(9) 1 d P C 2
F6' F 0.3221(15) 0.9963(10) 0.7520(15) 0.075(5) Uani 0.442(9) 1 d P C 2
C31 C 0.9694(6) 0.5069(4) 0.8562(7) 0.0726(12) Uani 1 1 d . . .
H31A H 1.0413 0.4983 0.9009 0.109 Uiso 1 1 calc R . .
H31B H 0.9409 0.4602 0.8227 0.109 Uiso 1 1 calc R . .
H31C H 0.9178 0.5265 0.9049 0.109 Uiso 1 1 calc R . .

loop_
_atom_site_aniso_label
_atom_site_aniso_U_11
_atom_site_aniso_U_22
_atom_site_aniso_U_33
_atom_site_aniso_U_23
_atom_site_aniso_U_13
_atom_site_aniso_U_12
O9 0.17(2) 0.057(13) 0.24(3) -0.056(15) 0.17(2) -0.038(13)
O2 0.081(3) 0.055(2) 0.084(3) 0.011(2) 0.016(2) -0.002(2)
O9' 0.26(3) 0.176(17) 0.123(11) 0.045(11) 0.098(13) 0.103(19)
C1 0.029(3) 0.029(3) 0.025(2) 0.002(2) 0.005(2) 0.000(2)
C2 0.024(2) 0.041(3) 0.023(2) 0.002(2) 0.0017(19) 0.004(2)
C3 0.023(2) 0.031(3) 0.026(2) 0.001(2) 0.0049(19) -0.0024(19)
C4 0.026(2) 0.041(3) 0.021(2) 0.001(2) 0.0028(19) 0.002(2)
C5 0.024(2) 0.029(2) 0.019(2) -0.0013(19) 0.0038(18) -0.0010(19)
C6 0.030(3) 0.030(3) 0.019(2) 0.0003(19) 0.0030(19) -0.001(2)
C7 0.029(3) 0.036(3) 0.027(3) -0.001(2) 0.004(2) -0.002(2)
C8 0.025(2) 0.029(3) 0.021(2) -0.0016(19) 0.0035(18) -0.0011(19)
C9 0.023(2) 0.046(3) 0.021(2) 0.000(2) 0.0025(19) 0.000(2)
C10 0.027(2) 0.030(2) 0.018(2) 0.0012(19) 0.0063(18) -0.0012(19)
N1 0.029(2) 0.041(2) 0.0170(19) 0.0028(17) -0.0005(16) 0.0029(17)
N2 0.023(2) 0.038(2) 0.025(2) 0.0015(17) 0.0011(16) 0.0008(17)
N3 0.025(2) 0.036(2) 0.0192(19) 0.0024(16) 0.0081(15) -0.0006(16)
N4 0.024(2) 0.039(2) 0.0169(19) -0.0013(16) 0.0032(15) -0.0013(17)
N5 0.027(2) 0.037(2) 0.0170(19) -0.0002(17) 0.0032(16) 0.0018(17)
N6 0.024(2) 0.041(2) 0.021(2) -0.0009(17) 0.0030(16) -0.0034(17)
N7 0.023(2) 0.043(2) 0.0187(19) -0.0003(17) 0.0071(15) 0.0003(17)
N8 0.0207(19) 0.043(2) 0.0168(19) -0.0012(17) 0.0016(15) 0.0021(17)
O1 0.035(2) 0.054(2) 0.037(2) 0.0023(18) 0.0042(16) -0.0029(17)
S1 0.0247(6) 0.0629(9) 0.0231(6) 0.0011(6) 0.0080(5) 0.0031(6)
S2 0.0248(6) 0.0554(8) 0.0239(6) 0.0005(5) 0.0083(5) -0.0012(5)
Zn1 0.0194(4) 0.0520(5) 0.0300(4) -0.0003(3) 0.0042(3) 0.0007(3)
S3 0.040(2) 0.0334(12) 0.0234(16) 0.0008(10) -0.0008(14) 0.0045(13)
O3 0.040(4) 0.058(5) 0.072(6) 0.002(4) -0.012(3) 0.002(3)
O4 0.023(7) 0.064(6) 0.018(5) 0.002(4) -0.004(5) 0.002(5)
O5 0.166(14) 0.062(5) 0.010(4) 0.006(3) 0.009(5) 0.024(7)
C22 0.057(9) 0.054(8) 0.095(11) 0.006(7) 0.020(8) 0.013(8)
F1 0.143(13) 0.072(9) 0.176(17) 0.019(10) 0.109(13) 0.053(10)
F2 0.221(16) 0.051(5) 0.110(8) -0.036(5) -0.019(9) -0.008(8)
F3 0.106(6) 0.054(5) 0.083(7) 0.035(6) 0.024(6) 0.020(4)
S3' 0.035(4) 0.037(3) 0.038(5) -0.006(3) -0.006(3) 0.012(3)
O3' 0.093(16) 0.065(12) 0.18(3) -0.048(15) -0.10(2) 0.042(11)
O4' 0.025(14) 0.041(9) 0.036(13) -0.002(9) -0.005(10) 0.019(10)
O5' 0.15(2) 0.035(8) 0.044(9) 0.009(6) 0.049(12) 0.004(10)
C22' 0.035(4) 0.037(3) 0.038(5) -0.006(3) -0.006(3) 0.012(3)
F1' 0.104(15) 0.046(10) 0.094(12) -0.011(9) -0.044(12) 0.018(9)
F2' 0.086(11) 0.051(9) 0.118(15) -0.036(9) -0.022(11) -0.003(8)
F3' 0.14(2) 0.056(12) 0.14(3) 0.01(2) 0.06(2) -0.023(12)
S4 0.045(2) 0.0456(16) 0.025(2) -0.0021(13) 0.0025(13) -0.0022(15)
O6 0.040(4) 0.083(7) 0.028(4) 0.013(4) 0.027(3) 0.007(4)
O7 0.015(3) 0.044(5) 0.134(8) 0.002(5) -0.027(4) 0.001(3)
O8 0.045(2) 0.0456(16) 0.025(2) -0.0021(13) 0.0025(13) -0.0022(15)
C21 0.071(10) 0.045(9) 0.080(16) 0.018(10) -0.002(12) 0.015(8)
F4 0.043(13) 0.094(9) 0.201(17) 0.051(9) -0.017(9) -0.044(9)
F5 0.095(9) 0.079(9) 0.20(2) -0.085(12) 0.026(10) -0.021(7)
F6 0.119(14) 0.075(8) 0.24(3) 0.076(13) -0.036(14) -0.010(10)
S4' 0.063(3) 0.0308(18) 0.018(2) -0.0001(16) -0.0132(18) -0.015(2)
O6' 0.063(3) 0.0308(18) 0.018(2) -0.0001(16) -0.0132(18) -0.015(2)
O7' 0.074(9) 0.074(7) 0.035(5) 0.014(5) -0.027(5) -0.019(6)
O8' 0.119(11) 0.077(8) 0.045(6) 0.005(5) 0.059(7) 0.021(7)
C21' 0.063(3) 0.0308(18) 0.018(2) -0.0001(16) -0.0132(18) -0.015(2)
F4' 0.035(11) 0.069(8) 0.094(9) 0.009(6) 0.002(7) -0.033(8)
F5' 0.16(2) 0.057(10) 0.130(17) 0.004(10) 0.071(14) 0.040(12)
F6' 0.109(13) 0.031(5) 0.076(7) 0.023(5) -0.018(8) -0.024(8)
C31 0.081(3) 0.055(2) 0.084(3) 0.011(2) 0.016(2) -0.002(2)

loop_
_atom_type_symbol
_atom_type_description
_atom_type_scat_dispersion_real
_atom_type_scat_dispersion_imag
_atom_type_scat_source
C C 0.0181 0.0091 'International Tables Vol C Tables 4.2.6.8 and 6.1.1.4'
H H 0.0000 0.0000 'International Tables Vol C Tables 4.2.6.8 and 6.1.1.4'
N N 0.0311 0.0180 'International Tables Vol C Tables 4.2.6.8 and 6.1.1.4'
O O 0.0492 0.0322 'International Tables Vol C Tables 4.2.6.8 and 6.1.1.4'
F F 0.0727 0.0534 'International Tables Vol C Tables 4.2.6.8 and 6.1.1.4'
S S 0.3331 0.5567 'International Tables Vol C Tables 4.2.6.8 and 6.1.1.4'
Zn Zn -1.5491 0.6778 'International Tables Vol C Tables 4.2.6.8 and 6.1.1.4'

loop_
_geom_angle_atom_site_label_1
_geom_angle_atom_site_label_2
_geom_angle_atom_site_label_3
_geom_angle
C31 O2 H2O 108.1
N1 C1 C5 111.3(4)
N1 C1 S1 124.4(4)
C5 C1 S1 124.3(4)
N2 C2 N1 125.2(4)
N2 C2 H2 117.4
N1 C2 H2 117.4
N2 C3 N3 129.2(4)
N2 C3 C5 125.5(4)
N3 C3 C5 105.2(4)
N4 C4 N3 113.2(4)
N4 C4 H4 123.4
N3 C4 H4 123.4
N4 C5 C3 111.0(4)
N4 C5 C1 127.7(4)
C3 C5 C1 121.4(4)
N5 C6 C10 111.2(4)
N5 C6 S2 124.8(3)
C10 C6 S2 124.0(4)
N6 C7 N5 125.3(4)
N6 C7 H7 117.3
N5 C7 H7 117.3
N7 C8 N6 128.9(4)
N7 C8 C10 105.4(4)
N6 C8 C10 125.7(4)
N8 C9 N7 112.7(4)
N8 C9 H9 123.6
N7 C9 H9 123.6
N8 C10 C8 110.6(4)
N8 C10 C6 128.0(4)
C8 C10 C6 121.3(4)
C2 N1 C1 124.5(4)
C2 N1 H1N 117.8
C1 N1 H1N 117.8
C2 N2 C3 112.1(4)
C4 N3 C3 106.4(4)
C4 N3 H3N 126.8
C3 N3 H3N 126.8
C4 N4 C5 104.2(4)
C4 N4 Zn1 143.6(3)
C5 N4 Zn1 112.2(3)
C7 N5 C6 124.7(4)
C7 N5 H5N 117.7
C6 N5 H5N 117.7
C7 N6 C8 111.8(4)
C9 N7 C8 106.6(4)
C9 N7 H7N 126.7
C8 N7 H7N 126.7
C9 N8 C10 104.6(4)
C9 N8 Zn1 142.1(3)
C10 N8 Zn1 113.3(3)
Zn1 O1 H1W 109.5
Zn1 O1 H2W 109.5
H1W O1 H2W 140.8
C1 S1 Zn1 91.33(17)
C6 S2 Zn1 91.20(16)
O1 Zn1 N8 91.98(15)
O1 Zn1 N4 91.29(15)
N8 Zn1 N4 176.38(16)
O1 Zn1 S1 91.34(10)
N8 Zn1 S1 96.98(10)
N4 Zn1 S1 84.48(10)
O1 Zn1 S2 90.34(10)
N8 Zn1 S2 83.46(10)
N4 Zn1 S2 94.98(10)
S1 Zn1 S2 178.25(5)
O3 S3 O5 116.1(6)
O3 S3 O4 112.9(8)
O5 S3 O4 114.9(10)
O3 S3 C22 103.2(6)
O5 S3 C22 105.3(6)
O4 S3 C22 102.4(10)
F3 C22 F2 109.4(15)
F3 C22 F1 103.5(14)
F2 C22 F1 105.9(14)
F3 C22 S3 112.9(11)
F2 C22 S3 112.4(10)
F1 C22 S3 112.3(13)
O5' S3' O4' 115.7(19)
O5' S3' O3' 120(2)
O4' S3' O3' 108(2)
O5' S3' C22' 105.4(12)
O4' S3' C22' 102.8(19)
O3' S3' C22' 102.1(12)
F1' C22' F3' 120(3)
F1' C22' F2' 109(3)
F3' C22' F2' 99(2)
F1' C22' S3' 109(2)
F3' C22' S3' 113(3)
F2' C22' S3' 105.5(17)
O7 S4 O6 116.7(8)
O7 S4 O8 116.2(6)
O6 S4 O8 109.4(9)
O7 S4 C21 106.9(9)
O6 S4 C21 102.0(11)
O8 S4 C21 103.7(8)
F4 C21 F5 101(3)
F4 C21 F6 109(2)
F5 C21 F6 103(2)
F4 C21 S4 121(2)
F5 C21 S4 116.0(18)
F6 C21 S4 105.1(15)
O7' S4' O6' 129.4(11)
O7' S4' O8' 101.8(9)
O6' S4' O8' 107.0(12)
O7' S4' C21' 107.1(10)
O6' S4' C21' 106.1(10)
O8' S4' C21' 102.6(12)
F6' C21' F5' 113(3)
F6' C21' F4' 100(2)
F5' C21' F4' 121(2)
F6' C21' S4' 112.9(17)
F5' C21' S4' 109.0(18)
F4' C21' S4' 100(2)
O2 C31 H31A 109.5
O2 C31 H31B 109.5
H31A C31 H31B 109.5
O2 C31 H31C 109.5
H31A C31 H31C 109.5
H31B C31 H31C 109.5

loop_
_geom_bond_atom_site_label_1
_geom_bond_atom_site_label_2
_geom_bond_distance
O2 C31 1.410(9)
O2 H2O 0.8283
C1 N1 1.378(6)
C1 C5 1.395(7)
C1 S1 1.676(5)
C2 N2 1.316(6)
C2 N1 1.353(6)
C2 H2 0.9500
C3 N2 1.360(6)
C3 N3 1.371(6)
C3 C5 1.376(7)
C4 N4 1.312(6)
C4 N3 1.355(6)
C4 H4 0.9500
C5 N4 1.369(6)
C6 N5 1.370(6)
C6 C10 1.408(6)
C6 S2 1.670(5)
C7 N6 1.320(6)
C7 N5 1.361(6)
C7 H7 0.9500
C8 N7 1.361(6)
C8 N6 1.365(6)
C8 C10 1.374(7)
C9 N8 1.304(6)
C9 N7 1.360(6)
C9 H9 0.9500
C10 N8 1.368(6)
N1 H1N 0.8800
N3 H3N 0.8800
N4 Zn1 2.106(4)
N5 H5N 0.8800
N7 H7N 0.8800
N8 Zn1 2.102(4)
O1 Zn1 2.093(4)
O1 H1W 0.8400
O1 H2W 0.8206
S1 Zn1 2.6087(13)
S2 Zn1 2.6641(13)
S3 O3 1.436(9)
S3 O5 1.437(8)
S3 O4 1.443(17)
S3 C22 1.800(15)
C22 F3 1.301(15)
C22 F2 1.32(2)
C22 F1 1.373(18)
S3' O5' 1.39(2)
S3' O4' 1.39(4)
S3' O3' 1.47(2)
S3' C22' 1.84(3)
C22' F1' 1.16(4)
C22' F3' 1.281(19)
C22' F2' 1.38(4)
S4 O7 1.366(8)
S4 O6 1.37(2)
S4 O8 1.468(9)
S4 C21 1.78(2)
C21 F4 1.09(3)
C21 F5 1.23(3)
C21 F6 1.45(3)
S4' O7' 1.326(11)
S4' O6' 1.46(2)
S4' O8' 1.490(13)
S4' C21' 1.87(3)
C21' F6' 1.23(3)
C21' F5' 1.27(4)
C21' F4' 1.49(4)
C31 H31A 0.9800
C31 H31B 0.9800
C31 H31C 0.9800

loop_
_geom_hbond_atom_site_label_D
_geom_hbond_atom_site_label_H
_geom_hbond_atom_site_label_A
_geom_hbond_distance_DH
_geom_hbond_distance_HA
_geom_hbond_distance_DA
_geom_hbond_angle_DHA
_geom_hbond_site_symmetry_A
O2 H2O O9 0.83 2.04 2.85(3) 167.6 1_655
O1 H2W O7 0.82 1.94 2.728(7) 160.0 1_655
O1 H1W O3 0.84 1.88 2.698(7) 163.4 .
N7 H7N N2 0.88 2.14 2.976(6) 158.3 1_455
N5 H5N O5 0.88 1.85 2.716(8) 169.1 4_575
N3 H3N N6 0.88 2.14 2.972(6) 157.8 1_655
N1 H1N O8 0.88 1.90 2.754(8) 163.4 4_676

loop_
_geom_torsion_atom_site_label_1
_geom_torsion_atom_site_label_2
_geom_torsion_atom_site_label_3
_geom_torsion_atom_site_label_4
_geom_torsion
N2 C3 C5 N4 179.4(4)
N3 C3 C5 N4 -0.2(5)
N2 C3 C5 C1 -0.3(7)
N3 C3 C5 C1 -179.9(4)
N1 C1 C5 N4 179.2(4)
S1 C1 C5 N4 -1.5(7)
N1 C1 C5 C3 -1.1(6)
S1 C1 C5 C3 178.1(4)
N7 C8 C10 N8 -0.6(5)
N6 C8 C10 N8 179.6(4)
N7 C8 C10 C6 178.3(4)
N6 C8 C10 C6 -1.5(8)
N5 C6 C10 N8 179.1(4)
S2 C6 C10 N8 -1.6(7)
N5 C6 C10 C8 0.4(6)
S2 C6 C10 C8 179.7(4)
N2 C2 N1 C1 -1.6(8)
C5 C1 N1 C2 2.0(7)
S1 C1 N1 C2 -177.2(4)
N1 C2 N2 C3 -0.1(7)
N3 C3 N2 C2 -179.5(5)
C5 C3 N2 C2 1.0(7)
N4 C4 N3 C3 0.3(6)
N2 C3 N3 C4 -179.6(5)
C5 C3 N3 C4 0.0(5)
N3 C4 N4 C5 -0.4(5)
N3 C4 N4 Zn1 180.0(4)
C3 C5 N4 C4 0.4(5)
C1 C5 N4 C4 -179.9(5)
C3 C5 N4 Zn1 -179.9(3)
C1 C5 N4 Zn1 -0.2(6)
N6 C7 N5 C6 -2.5(8)
C10 C6 N5 C7 1.5(6)
S2 C6 N5 C7 -177.9(4)
N5 C7 N6 C8 1.3(7)
N7 C8 N6 C7 -179.1(5)
C10 C8 N6 C7 0.7(7)
N8 C9 N7 C8 -0.4(6)
N6 C8 N7 C9 -179.6(5)
C10 C8 N7 C9 0.6(5)
N7 C9 N8 C10 0.1(5)
N7 C9 N8 Zn1 -178.2(4)
C8 C10 N8 C9 0.3(5)
C6 C10 N8 C9 -178.5(5)
C8 C10 N8 Zn1 179.2(3)
C6 C10 N8 Zn1 0.3(6)
N1 C1 S1 Zn1 -179.0(4)
C5 C1 S1 Zn1 1.8(4)
N5 C6 S2 Zn1 -179.2(4)
C10 C6 S2 Zn1 1.5(4)
C9 N8 Zn1 O1 -91.2(6)
C10 N8 Zn1 O1 90.6(3)
C9 N8 Zn1 N4 114(2)
C10 N8 Zn1 N4 -64(2)
C9 N8 Zn1 S1 0.4(6)
C10 N8 Zn1 S1 -177.8(3)
C9 N8 Zn1 S2 178.7(6)
C10 N8 Zn1 S2 0.5(3)
C4 N4 Zn1 O1 -88.2(6)
C5 N4 Zn1 O1 92.2(3)
C4 N4 Zn1 N8 67(2)
C5 N4 Zn1 N8 -113(2)
C4 N4 Zn1 S1 -179.4(6)
C5 N4 Zn1 S1 1.0(3)
C4 N4 Zn1 S2 2.2(6)
C5 N4 Zn1 S2 -177.3(3)
C1 S1 Zn1 O1 -92.53(19)
C1 S1 Zn1 N8 175.3(2)
C1 S1 Zn1 N4 -1.4(2)
C1 S1 Zn1 S2 70.8(14)
C6 S2 Zn1 O1 -92.89(19)
C6 S2 Zn1 N8 -0.9(2)
C6 S2 Zn1 N4 175.8(2)
C6 S2 Zn1 S1 103.8(14)
O3 S3 C22 F3 56.8(14)
O5 S3 C22 F3 179.0(14)
O4 S3 C22 F3 -60.6(15)
O3 S3 C22 F2 -67.4(14)
O5 S3 C22 F2 54.7(15)
O4 S3 C22 F2 175.2(14)
O3 S3 C22 F1 173.4(12)
O5 S3 C22 F1 -64.5(13)
O4 S3 C22 F1 56.0(14)
O5' S3' C22' F1' -51(3)
O4' S3' C22' F1' 71(3)
O3' S3' C22' F1' -177(3)
O5' S3' C22' F3' 174(2)
O4' S3' C22' F3' -65(3)
O3' S3' C22' F3' 47(3)
O5' S3' C22' F2' 67(2)
O4' S3' C22' F2' -172(2)
O3' S3' C22' F2' -60(2)
O7 S4 C21 F4 176(2)
O6 S4 C21 F4 53(2)
O8 S4 C21 F4 -61(2)
O7 S4 C21 F5 52.3(18)
O6 S4 C21 F5 -71(2)
O8 S4 C21 F5 175.5(16)
O7 S4 C21 F6 -60.4(18)
O6 S4 C21 F6 176.5(16)
O8 S4 C21 F6 62.9(18)
O7' S4' C21' F6' -45(3)
O6' S4' C21' F6' 174(2)
O8' S4' C21' F6' 62(3)
O7' S4' C21' F5' 82(2)
O6' S4' C21' F5' -59(2)
O8' S4' C21' F5' -171.5(19)
O7' S4' C21' F4' -150.5(14)
O6' S4' C21' F4' 68.3(19)
O8' S4' C21' F4' -43.8(15)
